data_2219573
loop_
_publ_author_name
'Barkell, Alice M.'
'Sharp, Jonathan'
'Simpson, Stephen J.'

_publ_section_title
;
 Triphenyl(3,4,5-trimethoxybenzyl)phosphonium chloride monohydrate
;
_journal_coeditor_code FJ2146
_journal_issue 10
_journal_name_full 'Acta Crystallographica Section E'
_journal_page_first o1876
_journal_paper_doi 10.1107/S1600536808027712
_journal_volume 64
_journal_year 2008
_chemical_formula_iupac 'C28 H28 O3 P + , Cl - , H2 O'
_chemical_formula_moiety 'C28 H28 O3 P + , Cl - , H2 O'
_chemical_formula_sum 'C28 H30 Cl O4 P'
_chemical_formula_weight 496.94
_chemical_name_systematic
;
Triphenyl(3,4,5-trimethoxybenzyl)phosphonium chloride monohydrate
;
_space_group_IT_number 2
_symmetry_cell_setting triclinic
_symmetry_space_group_name_Hall '-P 1'
_symmetry_space_group_name_H-M 'P -1'
_atom_sites_solution_hydrogens geom
_atom_sites_solution_primary direct
_atom_sites_solution_secondary difmap
_audit_creation_method SHELXL-97
_cell_angle_alpha 111.020(9)
_cell_angle_beta 95.895(7)
_cell_angle_gamma 108.697(11)
_cell_formula_units_Z 2
_cell_length_a 10.5818(8)
_cell_length_b 10.6160(15)
_cell_length_c 13.8876(15)
_cell_measurement_pressure 101.3
_cell_measurement_reflns_used 40
_cell_measurement_temperature 294(2)
_cell_measurement_theta_max 12.50
_cell_measurement_theta_min 9.00
_cell_volume 1337.0(3)
_computing_cell_refinement 'XSCANS  (Bruker, 1997)'
_computing_data_collection 'XSCANS (Bruker, 1997)'
_computing_data_reduction 'XSCANS  (Bruker, 1997)'
_computing_molecular_graphics 'SHELXTL (Sheldrick, 2008)'
_computing_publication_material 'SHELXTL  (Sheldrick, 2008)'
_computing_structure_refinement 'SHELXL97 (Sheldrick, 2008)'
_computing_structure_solution 'SHELXS97 (Sheldrick, 2008)'
_diffrn_ambient_temperature 294(2)
_diffrn_measured_fraction_theta_full 0.964
_diffrn_measured_fraction_theta_max 0.964
_diffrn_measurement_device 'Bruker P4'
_diffrn_measurement_method '\w scans'
_diffrn_radiation_monochromator graphite
_diffrn_radiation_type MoK\a
_diffrn_radiation_wavelength 0.71073
_diffrn_reflns_av_R_equivalents 0.0134
_diffrn_reflns_av_sigmaI/netI 0.0286
_diffrn_reflns_limit_h_max 1
_diffrn_reflns_limit_h_min -13
_diffrn_reflns_limit_k_max 12
_diffrn_reflns_limit_k_min -12
_diffrn_reflns_limit_l_max 18
_diffrn_reflns_limit_l_min -18
_diffrn_reflns_number 6874
_diffrn_reflns_theta_full 27.50
_diffrn_reflns_theta_max 27.50
_diffrn_reflns_theta_min 1.75
_diffrn_standards_decay_% 0.5
_diffrn_standards_interval_count 147
_diffrn_standards_number 3
_exptl_absorpt_coefficient_mu 0.233
_exptl_absorpt_correction_type none
_exptl_crystal_colour colourless
_exptl_crystal_density_diffrn 1.234
_exptl_crystal_density_method 'not measured'
_exptl_crystal_description block
_exptl_crystal_F_000 524
_exptl_crystal_size_max 0.35
_exptl_crystal_size_mid 0.30
_exptl_crystal_size_min 0.25
_refine_diff_density_max 0.307
_refine_diff_density_min -0.332
_refine_ls_extinction_method none
_refine_ls_goodness_of_fit_ref 1.025
_refine_ls_hydrogen_treatment mixed
_refine_ls_matrix_type full
_refine_ls_number_constraints 0
_refine_ls_number_parameters 313
_refine_ls_number_reflns 5905
_refine_ls_number_restraints 0
_refine_ls_restrained_S_all 1.025
_refine_ls_R_factor_all 0.0533
_refine_ls_R_factor_gt 0.0412
_refine_ls_shift/su_max 0.000
_refine_ls_shift/su_mean 0.000
_refine_ls_structure_factor_coef Fsqd
_refine_ls_weighting_details 'calc w = 1/[\s^2^(Fo^2^)+(0.0485P)^2^+0.4603P] where P=(Fo^2^+2Fc^2^)/3'
_refine_ls_weighting_scheme calc
_refine_ls_wR_factor_gt 0.1039
_refine_ls_wR_factor_ref 0.1124
_reflns_number_gt 4821
_reflns_number_total 5905
_reflns_threshold_expression >2\s(I)
_cod_data_source_file fj2146.cif
_cod_data_source_block I
_cod_original_sg_symbol_Hall ' -P 1'
_cod_database_code 2219573
_cod_database_fobs_code 2219573

loop_
_symmetry_equiv_pos_as_xyz
'x, y, z'
'-x, -y, -z'

loop_
_atom_site_type_symbol
_atom_site_label
_atom_site_fract_x
_atom_site_fract_y
_atom_site_fract_z
_atom_site_U_iso_or_equiv
_atom_site_adp_type
_atom_site_calc_flag
_atom_site_refinement_flags
_atom_site_occupancy
C C1 0.59549(16) 0.30260(16) 0.18593(12) 0.0346(3) Uani d . 1
C C2 0.73649(16) 0.35116(17) 0.19652(12) 0.0369(3) Uani d . 1
H H2A 0.7780 0.2842 0.1741 0.044 Uiso calc R 1
C C3 0.81545(16) 0.49986(17) 0.24067(12) 0.0373(3) Uani d . 1
C C4 0.75394(17) 0.60102(16) 0.27451(12) 0.0376(3) Uani d . 1
C C5 0.61208(17) 0.55084(17) 0.26445(13) 0.0380(3) Uani d . 1
C C6 0.53270(16) 0.40187(17) 0.21970(13) 0.0386(3) Uani d . 1
H H6A 0.4380 0.3688 0.2124 0.046 Uiso calc R 1
C C7 0.51360(16) 0.13991(16) 0.13848(12) 0.0366(3) Uani d . 1
H H7A 0.5683 0.0907 0.1009 0.055 Uiso calc R 1
H H7B 0.4319 0.1174 0.0866 0.055 Uiso calc R 1
P P1 0.46139(4) 0.06666(4) 0.23356(3) 0.03399(11) Uani d . 1
C C12 0.2474(2) -0.2060(2) 0.15299(17) 0.0580(5) Uani d . 1
H H12A 0.1956 -0.1579 0.1890 0.070 Uiso calc R 1
C C13 0.1887(3) -0.3548(2) 0.0915(2) 0.0779(8) Uani d . 1
H H13A 0.0966 -0.4065 0.0853 0.093 Uiso calc R 1
C C14 0.2640(3) -0.4265(2) 0.03979(18) 0.0780(8) Uani d . 1
H H14A 0.2236 -0.5270 -0.0006 0.094 Uiso calc R 1
C C15 0.4004(3) -0.3509(2) 0.04689(17) 0.0708(7) Uani d . 1
H H15A 0.4515 -0.4009 0.0116 0.085 Uiso calc R 1
C C16 0.4617(2) -0.2005(2) 0.10669(15) 0.0525(4) Uani d . 1
H H16A 0.5529 -0.1490 0.1103 0.063 Uiso calc R 1
C C11 0.38491(18) -0.12838(17) 0.16085(13) 0.0415(4) Uani d . 1
C C22 0.68223(19) 0.26808(19) 0.40368(14) 0.0486(4) Uani d . 1
H H22A 0.6578 0.3386 0.3913 0.058 Uiso calc R 1
C C23 0.7940(2) 0.3093(2) 0.48553(16) 0.0608(5) Uani d . 1
H H23A 0.8445 0.4081 0.5279 0.073 Uiso calc R 1
C C24 0.8313(2) 0.2062(3) 0.50507(17) 0.0655(6) Uani d . 1
H H24A 0.9064 0.2351 0.5604 0.079 Uiso calc R 1
C C25 0.7571(2) 0.0608(3) 0.44254(18) 0.0672(6) Uani d . 1
H H25A 0.7821 -0.0090 0.4556 0.081 Uiso calc R 1
C C26 0.6446(2) 0.0167(2) 0.35967(16) 0.0529(4) Uani d . 1
H H26A 0.5950 -0.0824 0.3175 0.064 Uiso calc R 1
C C21 0.60641(16) 0.11974(18) 0.33980(13) 0.0384(3) Uani d . 1
C C32 0.3431(2) 0.1799(2) 0.39684(15) 0.0560(5) Uani d . 1
H H32A 0.4150 0.1823 0.4429 0.067 Uiso calc R 1
C C33 0.2424(3) 0.2246(3) 0.43595(17) 0.0705(6) Uani d . 1
H H33A 0.2467 0.2570 0.5084 0.085 Uiso calc R 1
C C34 0.1362(2) 0.2213(3) 0.36822(18) 0.0630(5) Uani d . 1
H H34A 0.0696 0.2528 0.3952 0.076 Uiso calc R 1
C C35 0.12752(19) 0.1718(2) 0.26053(16) 0.0537(5) Uani d . 1
H H35A 0.0544 0.1682 0.2149 0.064 Uiso calc R 1
C C36 0.22765(18) 0.12755(19) 0.22064(14) 0.0449(4) Uani d . 1
H H36A 0.2225 0.0950 0.1481 0.054 Uiso calc R 1
C C31 0.33660(16) 0.13157(17) 0.28894(13) 0.0381(3) Uani d . 1
O O1 0.95480(12) 0.55746(13) 0.25460(11) 0.0512(3) Uani d . 1
O O2 0.83251(14) 0.74874(12) 0.32194(10) 0.0508(3) Uani d . 1
O O3 0.56099(14) 0.65759(14) 0.30251(12) 0.0531(3) Uani d . 1
C C50 1.0203(2) 0.4558(2) 0.2316(2) 0.0654(6) Uani d . 1
H H50A 1.1176 0.5071 0.2444 0.098 Uiso calc R 1
H H50B 0.9839 0.3872 0.1583 0.098 Uiso calc R 1
H H50C 1.0036 0.4044 0.2764 0.098 Uiso calc R 1
C C60 0.8700(3) 0.8112(2) 0.2485(2) 0.0795(8) Uani d . 1
H H60A 0.9240 0.9140 0.2869 0.119 Uiso calc R 1
H H60B 0.7883 0.7968 0.2017 0.119 Uiso calc R 1
H H60C 0.9229 0.7648 0.2075 0.119 Uiso calc R 1
C C70 0.4212(2) 0.6117(2) 0.3081(2) 0.0636(6) Uani d . 1
H H70A 0.3970 0.6955 0.3349 0.095 Uiso calc R 1
H H70B 0.4090 0.5630 0.3548 0.095 Uiso calc R 1
H H70C 0.3631 0.5458 0.2383 0.095 Uiso calc R 1
Cl Cl1 0.79294(5) 0.01474(6) 0.06989(4) 0.05847(15) Uani d . 1
O O99 1.0516(3) 0.2095(2) -0.0017(2) 0.1006(7) Uani d . 1
H H99A 1.095(5) 0.153(5) -0.021(3) 0.151 Uiso d . 1
H H99B 0.982(5) 0.154(5) 0.016(3) 0.151 Uiso d . 1

loop_
_atom_site_aniso_label
_atom_site_aniso_U_11
_atom_site_aniso_U_22
_atom_site_aniso_U_33
_atom_site_aniso_U_12
_atom_site_aniso_U_13
_atom_site_aniso_U_23
C1 0.0353(8) 0.0333(7) 0.0341(7) 0.0111(6) 0.0093(6) 0.0143(6)
C2 0.0343(8) 0.0346(8) 0.0399(8) 0.0135(6) 0.0105(6) 0.0126(6)
C3 0.0311(7) 0.0384(8) 0.0379(8) 0.0099(6) 0.0087(6) 0.0138(6)
C4 0.0400(8) 0.0300(7) 0.0375(8) 0.0090(6) 0.0110(6) 0.0116(6)
C5 0.0409(8) 0.0366(8) 0.0415(8) 0.0183(7) 0.0133(7) 0.0180(7)
C6 0.0329(8) 0.0390(8) 0.0449(9) 0.0132(6) 0.0105(6) 0.0187(7)
C7 0.0346(8) 0.0342(8) 0.0361(8) 0.0100(6) 0.0093(6) 0.0118(6)
P1 0.03064(19) 0.03014(19) 0.0356(2) 0.00880(15) 0.00623(15) 0.01065(15)
C12 0.0451(10) 0.0435(10) 0.0684(13) 0.0021(8) 0.0025(9) 0.0208(9)
C13 0.0682(15) 0.0455(12) 0.0816(16) -0.0120(11) -0.0115(13) 0.0226(12)
C14 0.112(2) 0.0323(10) 0.0544(12) 0.0001(12) -0.0074(13) 0.0113(9)
C15 0.122(2) 0.0448(11) 0.0487(11) 0.0387(13) 0.0235(12) 0.0161(9)
C16 0.0687(12) 0.0404(9) 0.0480(10) 0.0202(9) 0.0172(9) 0.0178(8)
C11 0.0442(9) 0.0326(8) 0.0392(8) 0.0080(7) 0.0036(7) 0.0133(6)
C22 0.0499(10) 0.0407(9) 0.0444(9) 0.0121(8) 0.0030(8) 0.0130(7)
C23 0.0533(11) 0.0555(11) 0.0454(10) 0.0058(9) -0.0045(9) 0.0080(9)
C24 0.0510(11) 0.0850(16) 0.0502(11) 0.0270(11) -0.0031(9) 0.0202(11)
C25 0.0725(14) 0.0727(14) 0.0609(13) 0.0404(12) 0.0008(11) 0.0259(11)
C26 0.0563(11) 0.0456(10) 0.0520(10) 0.0211(9) 0.0019(8) 0.0168(8)
C21 0.0344(8) 0.0380(8) 0.0376(8) 0.0118(6) 0.0061(6) 0.0128(6)
C32 0.0555(11) 0.0788(14) 0.0410(9) 0.0340(10) 0.0164(8) 0.0246(9)
C33 0.0757(15) 0.0980(18) 0.0470(11) 0.0454(14) 0.0307(11) 0.0256(11)
C34 0.0559(12) 0.0736(14) 0.0702(13) 0.0359(11) 0.0319(11) 0.0273(11)
C35 0.0397(9) 0.0608(11) 0.0604(11) 0.0224(9) 0.0116(8) 0.0226(9)
C36 0.0405(9) 0.0494(10) 0.0404(9) 0.0172(8) 0.0083(7) 0.0143(7)
C31 0.0352(8) 0.0386(8) 0.0375(8) 0.0122(6) 0.0113(6) 0.0139(6)
O1 0.0307(6) 0.0434(7) 0.0654(8) 0.0083(5) 0.0126(5) 0.0122(6)
O2 0.0550(7) 0.0310(6) 0.0530(7) 0.0068(5) 0.0177(6) 0.0102(5)
O3 0.0512(7) 0.0418(7) 0.0751(9) 0.0260(6) 0.0240(7) 0.0242(6)
C50 0.0370(10) 0.0626(13) 0.0881(16) 0.0218(9) 0.0163(10) 0.0193(11)
C60 0.104(2) 0.0470(12) 0.0939(18) 0.0200(12) 0.0490(16) 0.0374(12)
C70 0.0555(12) 0.0657(13) 0.0885(16) 0.0382(10) 0.0347(11) 0.0349(12)
Cl1 0.0422(2) 0.0691(3) 0.0547(3) 0.0258(2) 0.00903(19) 0.0125(2)
O99 0.1220(19) 0.0785(13) 0.1320(18) 0.0569(13) 0.0683(15) 0.0509(13)

loop_
_atom_type_symbol
_atom_type_description
_atom_type_scat_dispersion_real
_atom_type_scat_dispersion_imag
_atom_type_scat_source
C C 0.0033 0.0016 'International Tables Vol C Tables 4.2.6.8 and 6.1.1.4'
H H 0.0000 0.0000 'International Tables Vol C Tables 4.2.6.8 and 6.1.1.4'
O O 0.0106 0.0060 'International Tables Vol C Tables 4.2.6.8 and 6.1.1.4'
P P 0.1023 0.0942 'International Tables Vol C Tables 4.2.6.8 and 6.1.1.4'
Cl Cl 0.1484 0.1585 'International Tables Vol C Tables 4.2.6.8 and 6.1.1.4'

loop_
_geom_angle_atom_site_label_1
_geom_angle_atom_site_label_2
_geom_angle_atom_site_label_3
_geom_angle
C2 C1 C6 120.50(14)
C2 C1 C7 118.08(14)
C6 C1 C7 121.41(14)
C3 C2 C1 119.79(15)
C3 C2 H2A 120.1
C1 C2 H2A 120.1
O1 C3 C2 123.80(15)
O1 C3 C4 115.76(14)
C2 C3 C4 120.44(14)
O2 C4 C3 120.66(15)
O2 C4 C5 120.02(15)
C3 C4 C5 119.26(14)
O3 C5 C6 124.28(15)
O3 C5 C4 115.34(14)
C6 C5 C4 120.37(15)
C5 C6 C1 119.63(15)
C5 C6 H6A 120.2
C1 C6 H6A 120.2
C1 C7 P1 114.83(11)
C1 C7 H7A 108.6
P1 C7 H7A 108.6
C1 C7 H7B 108.6
P1 C7 H7B 108.6
H7A C7 H7B 107.5
C11 P1 C31 109.68(8)
C11 P1 C21 110.92(8)
C31 P1 C21 108.89(8)
C11 P1 C7 106.24(7)
C31 P1 C7 110.07(8)
C21 P1 C7 111.01(8)
C13 C12 C11 119.6(2)
C13 C12 H12A 120.2
C11 C12 H12A 120.2
C14 C13 C12 120.6(2)
C14 C13 H13A 119.7
C12 C13 H13A 119.7
C13 C14 C15 120.4(2)
C13 C14 H14A 119.8
C15 C14 H14A 119.8
C14 C15 C16 120.3(2)
C14 C15 H15A 119.9
C16 C15 H15A 119.9
C11 C16 C15 119.1(2)
C11 C16 H16A 120.5
C15 C16 H16A 120.5
C16 C11 C12 120.02(17)
C16 C11 P1 119.19(14)
C12 C11 P1 120.66(15)
C23 C22 C21 119.55(18)
C23 C22 H22A 120.2
C21 C22 H22A 120.2
C24 C23 C22 120.96(19)
C24 C23 H23A 119.5
C22 C23 H23A 119.5
C25 C24 C23 119.54(19)
C25 C24 H24A 120.2
C23 C24 H24A 120.2
C24 C25 C26 120.6(2)
C24 C25 H25A 119.7
C26 C25 H25A 119.7
C21 C26 C25 120.13(18)
C21 C26 H26A 119.9
C25 C26 H26A 119.9
C26 C21 C22 119.22(16)
C26 C21 P1 121.36(13)
C22 C21 P1 119.41(13)
C33 C32 C31 119.84(19)
C33 C32 H32A 120.1
C31 C32 H32A 120.1
C34 C33 C32 120.24(19)
C34 C33 H33A 119.9
C32 C33 H33A 119.9
C33 C34 C35 120.53(19)
C33 C34 H34A 119.7
C35 C34 H34A 119.7
C34 C35 C36 119.77(18)
C34 C35 H35A 120.1
C36 C35 H35A 120.1
C35 C36 C31 120.13(16)
C35 C36 H36A 119.9
C31 C36 H36A 119.9
C32 C31 C36 119.49(16)
C32 C31 P1 121.59(14)
C36 C31 P1 118.87(12)
C3 O1 C50 116.07(14)
C4 O2 C60 114.00(15)
C5 O3 C70 117.11(14)
O1 C50 H50A 109.5
O1 C50 H50B 109.5
H50A C50 H50B 109.5
O1 C50 H50C 109.5
H50A C50 H50C 109.5
H50B C50 H50C 109.5
O2 C60 H60A 109.5
O2 C60 H60B 109.5
H60A C60 H60B 109.5
O2 C60 H60C 109.5
H60A C60 H60C 109.5
H60B C60 H60C 109.5
O3 C70 H70A 109.5
O3 C70 H70B 109.5
H70A C70 H70B 109.5
O3 C70 H70C 109.5
H70A C70 H70C 109.5
H70B C70 H70C 109.5
H99A O99 H99B 100(4)

loop_
_geom_bond_atom_site_label_1
_geom_bond_atom_site_label_2
_geom_bond_distance
C1 C2 1.386(2)
C1 C6 1.389(2)
C1 C7 1.508(2)
C2 C3 1.386(2)
C2 H2A 0.9300
C3 O1 1.3654(19)
C3 C4 1.395(2)
C4 O2 1.3766(19)
C4 C5 1.396(2)
C5 O3 1.3704(19)
C5 C6 1.389(2)
C6 H6A 0.9300
C7 P1 1.8069(16)
C7 H7A 0.9700
C7 H7B 0.9700
P1 C11 1.7943(17)
P1 C31 1.7949(17)
P1 C21 1.7982(16)
C12 C13 1.380(3)
C12 C11 1.393(3)
C12 H12A 0.9300
C13 C14 1.358(4)
C13 H13A 0.9300
C14 C15 1.381(4)
C14 H14A 0.9300
C15 C16 1.391(3)
C15 H15A 0.9300
C16 C11 1.387(3)
C16 H16A 0.9300
C22 C23 1.385(3)
C22 C21 1.397(2)
C22 H22A 0.9300
C23 C24 1.377(3)
C23 H23A 0.9300
C24 C25 1.369(3)
C24 H24A 0.9300
C25 C26 1.391(3)
C25 H25A 0.9300
C26 C21 1.384(3)
C26 H26A 0.9300
C32 C33 1.384(3)
C32 C31 1.385(2)
C32 H32A 0.9300
C33 C34 1.372(3)
C33 H33A 0.9300
C34 C35 1.378(3)
C34 H34A 0.9300
C35 C36 1.379(3)
C35 H35A 0.9300
C36 C31 1.395(2)
C36 H36A 0.9300
O1 C50 1.423(2)
O2 C60 1.427(3)
O3 C70 1.421(2)
C50 H50A 0.9600
C50 H50B 0.9600
C50 H50C 0.9600
C60 H60A 0.9600
C60 H60B 0.9600
C60 H60C 0.9600
C70 H70A 0.9600
C70 H70B 0.9600
C70 H70C 0.9600
O99 H99A 0.85(4)
O99 H99B 0.89(4)

loop_
_geom_torsion_atom_site_label_1
_geom_torsion_atom_site_label_2
_geom_torsion_atom_site_label_3
_geom_torsion_atom_site_label_4
_geom_torsion
C6 C1 C2 C3 -0.3(2)
C7 C1 C2 C3 -179.41(14)
C1 C2 C3 O1 179.69(15)
C1 C2 C3 C4 0.0(2)
O1 C3 C4 O2 -2.1(2)
C2 C3 C4 O2 177.63(14)
O1 C3 C4 C5 -179.06(15)
C2 C3 C4 C5 0.7(2)
O2 C4 C5 O3 1.2(2)
C3 C4 C5 O3 178.17(14)
O2 C4 C5 C6 -178.00(14)
C3 C4 C5 C6 -1.0(2)
O3 C5 C6 C1 -178.40(15)
C4 C5 C6 C1 0.7(2)
C2 C1 C6 C5 0.0(2)
C7 C1 C6 C5 179.03(14)
C2 C1 C7 P1 103.56(15)
C6 C1 C7 P1 -75.54(17)
C1 C7 P1 C11 -173.31(12)
C1 C7 P1 C31 68.01(13)
C1 C7 P1 C21 -52.62(14)
C11 C12 C13 C14 0.9(4)
C12 C13 C14 C15 -0.9(4)
C13 C14 C15 C16 -0.3(4)
C14 C15 C16 C11 1.5(3)
C15 C16 C11 C12 -1.4(3)
C15 C16 C11 P1 -177.44(15)
C13 C12 C11 C16 0.3(3)
C13 C12 C11 P1 176.19(17)
C31 P1 C11 C16 176.66(14)
C21 P1 C11 C16 -63.01(16)
C7 P1 C11 C16 57.73(16)
C31 P1 C11 C12 0.69(18)
C21 P1 C11 C12 121.01(16)
C7 P1 C11 C12 -118.25(16)
C21 C22 C23 C24 -0.1(3)
C22 C23 C24 C25 0.1(4)
C23 C24 C25 C26 0.0(4)
C24 C25 C26 C21 -0.2(4)
C25 C26 C21 C22 0.2(3)
C25 C26 C21 P1 -179.85(17)
C23 C22 C21 C26 0.0(3)
C23 C22 C21 P1 -179.99(16)
C11 P1 C21 C26 -1.85(18)
C31 P1 C21 C26 118.94(16)
C7 P1 C21 C26 -119.73(16)
C11 P1 C21 C22 178.12(14)
C31 P1 C21 C22 -61.09(16)
C7 P1 C21 C22 60.24(16)
C31 C32 C33 C34 0.0(4)
C32 C33 C34 C35 0.9(4)
C33 C34 C35 C36 -1.2(3)
C34 C35 C36 C31 0.6(3)
C33 C32 C31 C36 -0.5(3)
C33 C32 C31 P1 -177.89(18)
C35 C36 C31 C32 0.2(3)
C35 C36 C31 P1 177.66(14)
C11 P1 C31 C32 107.02(17)
C21 P1 C31 C32 -14.53(18)
C7 P1 C31 C32 -136.43(16)
C11 P1 C31 C36 -70.42(15)
C21 P1 C31 C36 168.03(13)
C7 P1 C31 C36 46.13(15)
C2 C3 O1 C50 -6.6(3)
C4 C3 O1 C50 173.14(17)
C3 C4 O2 C60 81.1(2)
C5 C4 O2 C60 -102.0(2)
C6 C5 O3 C70 8.1(3)
C4 C5 O3 C70 -171.10(17)

loop_
_cod_related_entry_id
_cod_related_entry_database
_cod_related_entry_code
1 ChemSpider 30655617
